data_2224530
loop_
_publ_author_name
'Zeng, Xiao-Hua'
'Deng, Shou-Heng'
'Chen, Ping'
'Wang, Hong-Mei'
'Ma, Zuan'

_publ_section_title
6-Butyl-5-(4-methoxyphenoxy)-3-phenyl-3<i>H</i>-1,2,3-triazolo[4,5-<i>d</i>]pyrimidin-7(6<i>H</i>)-one
_journal_coeditor_code YA2108
_journal_issue 12
_journal_name_full 'Acta Crystallographica Section E'
_journal_page_first o3032
_journal_page_last o3033
_journal_paper_doi 10.1107/S1600536809046017
_journal_volume 65
_journal_year 2009
_chemical_formula_iupac 'C21 H21 N5 O3'
_chemical_formula_moiety 'C21 H21 N5 O3'
_chemical_formula_sum 'C21 H21 N5 O3'
_chemical_formula_weight 391.43
_chemical_name_systematic
;
6-Butyl-5-(4-methoxyphenoxy)-3-phenyl-3<i>H</i>-1,2,3-
triazolo[4,5-<i>d</i>]pyrimidin-7(6<i>H</i>)-one
;
_space_group_IT_number 2
_symmetry_cell_setting triclinic
_symmetry_space_group_name_Hall '-P 1'
_symmetry_space_group_name_H-M 'P -1'
_atom_sites_solution_hydrogens geom
_atom_sites_solution_primary direct
_atom_sites_solution_secondary difmap
_cell_angle_alpha 78.795(2)
_cell_angle_beta 76.207(2)
_cell_angle_gamma 76.360(2)
_cell_formula_units_Z 4
_cell_length_a 11.5167(13)
_cell_length_b 12.4026(13)
_cell_length_c 14.9353(16)
_cell_measurement_reflns_used 4234
_cell_measurement_temperature 298(2)
_cell_measurement_theta_max 25.4
_cell_measurement_theta_min 2.3
_cell_volume 1991.7(4)
_computing_cell_refinement 'SAINT (Bruker, 2001)'
_computing_data_collection 'SMART (Bruker, 2001)'
_computing_data_reduction 'SAINT (Bruker, 2001)'
_computing_molecular_graphics 'PLATON (Spek, 2009)'
_computing_publication_material 'SHELXTL97 (Sheldrick, 2008)'
_computing_structure_refinement 'SHELXL97 (Sheldrick, 2008)'
_computing_structure_solution 'SHELXS97 (Sheldrick, 2008)'
_diffrn_ambient_temperature 298(2)
_diffrn_measured_fraction_theta_full 0.988
_diffrn_measured_fraction_theta_max 0.988
_diffrn_measurement_device_type 'Bruker SMART CCD area-detector'
_diffrn_measurement_method '\f and \w'
_diffrn_radiation_monochromator graphite
_diffrn_radiation_source 'fine-focus sealed tube'
_diffrn_radiation_type MoK\a
_diffrn_radiation_wavelength 0.71073
_diffrn_reflns_av_R_equivalents 0.061
_diffrn_reflns_av_sigmaI/netI 0.054
_diffrn_reflns_limit_h_max 13
_diffrn_reflns_limit_h_min -13
_diffrn_reflns_limit_k_max 14
_diffrn_reflns_limit_k_min -13
_diffrn_reflns_limit_l_max 17
_diffrn_reflns_limit_l_min -17
_diffrn_reflns_number 11898
_diffrn_reflns_theta_full 25.0
_diffrn_reflns_theta_max 25.0
_diffrn_reflns_theta_min 2.0
_diffrn_standards_decay_% 0
_diffrn_standards_interval_count 0
_diffrn_standards_number 0
_exptl_absorpt_coefficient_mu 0.09
_exptl_absorpt_correction_T_max 0.991
_exptl_absorpt_correction_T_min 0.987
_exptl_absorpt_correction_type multi-scan
_exptl_absorpt_process_details '(SADABS; Sheldrick, 1996)'
_exptl_crystal_colour colorless
_exptl_crystal_density_diffrn 1.305
_exptl_crystal_density_method 'not measured'
_exptl_crystal_description block
_exptl_crystal_F_000 824
_exptl_crystal_size_max 0.15
_exptl_crystal_size_mid 0.12
_exptl_crystal_size_min 0.10
_refine_diff_density_max 0.44
_refine_diff_density_min -0.22
_refine_ls_extinction_method none
_refine_ls_goodness_of_fit_ref 1.07
_refine_ls_hydrogen_treatment constr
_refine_ls_matrix_type full
_refine_ls_number_parameters 567
_refine_ls_number_reflns 6940
_refine_ls_number_restraints 12
_refine_ls_restrained_S_all 1.08
_refine_ls_R_factor_all 0.099
_refine_ls_R_factor_gt 0.079
_refine_ls_shift/su_max_lt 0.001
_refine_ls_shift/su_mean 0.000
_refine_ls_structure_factor_coef Fsqd
_refine_ls_weighting_details 'calc w=1/[\s^2^(Fo^2^)+(0.0878P)^2^+0.7377P] where P=(Fo^2^+2Fc^2^)/3'
_refine_ls_weighting_scheme calc
_refine_ls_wR_factor_gt 0.198
_refine_ls_wR_factor_ref 0.212
_reflns_number_gt 5252
_reflns_number_total 6940
_reflns_threshold_expression I>2\s(I)
_cod_data_source_file ya2108.cif
_cod_data_source_block I
_cod_depositor_comments
;
The following automatic conversions were performed:
'_symmetry_cell_setting' value 'Triclinic' changed to 'triclinic'
according to '/home/saulius/struct/CIF-dictionaries/cif_core.dic'
dictionary named 'cif_core.dic' version 2.4.1 from 2010-06-29.

Automatic conversion script
Id: cif_fix_enum 1527 2010-12-29 10:47:43Z saulius 

The following automatic conversions were performed:

'_symmetry_cell_setting' value 'Triclinic' changed to 'triclinic'
according to /home/saulius/struct/CIF-dictionaries/cif_core.dic
dictionary named 'cif_core.dic' version 2.4.1 from 2010-06-29.

Automatic conversion script
Id: cif_fix_values 1715 2011-07-08 13:25:40Z adriana 
;
_cod_database_code 2224530
_cod_database_fobs_code 2224530

loop_
_symmetry_equiv_pos_as_xyz
'x, y, z'
'-x, -y, -z'

loop_
_atom_site_type_symbol
_atom_site_label
_atom_site_fract_x
_atom_site_fract_y
_atom_site_fract_z
_atom_site_U_iso_or_equiv
_atom_site_adp_type
_atom_site_calc_flag
_atom_site_refinement_flags
_atom_site_occupancy
_atom_site_disorder_assembly
_atom_site_disorder_group
C C1 0.3813(3) 1.1282(3) -0.0630(2) 0.0704(8) Uani d . 1 . .
C C2 0.4159(3) 1.2053(3) -0.1390(3) 0.0929(11) Uani d . 1 . .
H H2 0.4473 1.2648 -0.1315 0.112 Uiso calc R 1 . .
C C3 0.4038(4) 1.1937(4) -0.2255(3) 0.1134(15) Uani d . 1 . .
H H3 0.4286 1.2451 -0.2767 0.136 Uiso calc R 1 . .
C C4 0.3560(4) 1.1082(4) -0.2378(3) 0.1053(13) Uani d . 1 . .
H H4 0.3469 1.1021 -0.2968 0.126 Uiso calc R 1 . .
C C5 0.3215(3) 1.0312(3) -0.1625(3) 0.0918(10) Uani d . 1 . .
H H5 0.2897 0.9721 -0.1703 0.110 Uiso calc R 1 . .
C C6 0.3341(3) 1.0418(3) -0.0745(2) 0.0789(9) Uani d . 1 . .
H H6 0.3103 0.9900 -0.0233 0.095 Uiso calc R 1 . .
C C7 0.3573(3) 1.0900(2) 0.1139(2) 0.0642(7) Uani d . 1 . .
C C8 0.4017(3) 1.1368(3) 0.1700(3) 0.0748(8) Uani d . 1 . .
C C9 0.3731(3) 1.1058(3) 0.2691(3) 0.0856(10) Uani d . 1 . .
C C10 0.2607(3) 0.9846(3) 0.2292(2) 0.0708(8) Uani d . 1 . .
C C11 0.1502(3) 0.8491(3) 0.2166(2) 0.0695(8) Uani d . 1 . .
C C12 0.0289(3) 0.8462(3) 0.2362(2) 0.0759(9) Uani d . 1 . .
H H12 -0.0257 0.8930 0.2758 0.091 Uiso calc R 1 . .
C C13 -0.0129(3) 0.7744(3) 0.1976(2) 0.0775(9) Uani d . 1 . .
H H13 -0.0955 0.7721 0.2110 0.093 Uiso calc R 1 . .
C C14 0.0688(3) 0.7057(3) 0.1388(2) 0.0732(8) Uani d . 1 . .
C C15 0.1902(3) 0.7121(3) 0.1176(2) 0.0810(9) Uani d . 1 . .
H H15 0.2447 0.6676 0.0761 0.097 Uiso calc R 1 . .
C C16 0.2326(3) 0.7834(3) 0.1569(2) 0.0767(9) Uani d . 1 . .
H H16 0.3149 0.7867 0.1432 0.092 Uiso calc R 1 . .
C C17 -0.0777(4) 0.6012(4) 0.1313(3) 0.1118(14) Uani d . 1 . .
H H17A -0.0869 0.5741 0.1969 0.168 Uiso calc R 1 . .
H H17B -0.0848 0.5438 0.0993 0.168 Uiso calc R 1 . .
H H17C -0.1401 0.6663 0.1212 0.168 Uiso calc R 1 . .
C C18 0.2467(5) 0.9939(4) 0.3997(3) 0.1173(14) Uani d . 1 . .
H H18A 0.2351 1.0582 0.4312 0.141 Uiso calc R 1 . .
H H18B 0.1682 0.9732 0.4084 0.141 Uiso calc R 1 . .
C C19 0.3312(5) 0.9008(5) 0.4395(3) 0.1241(15) Uani d D 1 . .
H H19A 0.4072 0.9247 0.4342 0.149 Uiso calc PR 0.60 A 1
H H19B 0.3485 0.8401 0.4030 0.149 Uiso calc PR 0.60 A 1
H H19C 0.4133 0.9143 0.4292 0.149 Uiso d PR 0.40 A 2
H H19D 0.3321 0.8293 0.4218 0.149 Uiso d PR 0.40 A 2
C C20 0.2846(11) 0.8550(9) 0.5437(5) 0.121(4) Uani d PD 0.60 B 1
H H20A 0.2018 0.8435 0.5531 0.145 Uiso calc PR 0.60 B 1
H H20B 0.3363 0.7840 0.5619 0.145 Uiso calc PR 0.60 B 1
C C21 0.2888(10) 0.9402(8) 0.5999(5) 0.132(3) Uani d PD 0.60 B 1
H H21A 0.3635 0.9671 0.5768 0.198 Uiso calc PR 0.60 B 1
H H21B 0.2846 0.9068 0.6639 0.198 Uiso calc PR 0.60 B 1
H H21C 0.2209 1.0016 0.5952 0.198 Uiso calc PR 0.60 B 1
C C22 -0.1449(3) 0.6338(2) 0.43768(18) 0.0621(7) Uani d . 1 . .
C C23 -0.1744(3) 0.5483(3) 0.4068(2) 0.0720(8) Uani d . 1 . .
H H23 -0.1134 0.4941 0.3790 0.086 Uiso calc R 1 . .
C C24 -0.2963(3) 0.5440(3) 0.4179(2) 0.0820(9) Uani d . 1 . .
H H24 -0.3169 0.4866 0.3967 0.098 Uiso calc R 1 . .
C C25 -0.3869(3) 0.6231(4) 0.4594(2) 0.0891(10) Uani d . 1 . .
H H25 -0.4685 0.6199 0.4663 0.107 Uiso calc R 1 . .
C C26 -0.3555(4) 0.7063(4) 0.4904(3) 0.1013(12) Uani d . 1 . .
H H26 -0.4164 0.7599 0.5191 0.122 Uiso calc R 1 . .
C C27 -0.2362(4) 0.7126(3) 0.4800(3) 0.0895(10) Uani d . 1 . .
H H27 -0.2165 0.7701 0.5016 0.107 Uiso calc R 1 . .
C C28 0.0845(3) 0.5873(2) 0.37838(19) 0.0593(7) Uani d . 1 . .
C C29 0.1745(3) 0.6332(3) 0.3916(2) 0.0678(8) Uani d . 1 . .
C C30 0.2988(3) 0.5944(3) 0.3509(3) 0.0815(10) Uani d . 1 . .
C C31 0.2108(3) 0.4696(3) 0.2899(2) 0.0733(8) Uani d . 1 . .
C C32 0.1543(3) 0.3377(3) 0.2199(2) 0.0700(8) Uani d . 1 . .
C C33 0.0893(3) 0.2762(3) 0.2924(2) 0.0785(9) Uani d . 1 . .
H H33 0.0932 0.2781 0.3536 0.094 Uiso calc R 1 . .
C C34 0.0188(3) 0.2120(3) 0.2740(2) 0.0786(9) Uani d . 1 . .
H H34 -0.0263 0.1710 0.3232 0.094 Uiso calc R 1 . .
C C35 0.0135(3) 0.2071(3) 0.1841(2) 0.0701(8) Uani d . 1 . .
C C36 0.0764(3) 0.2719(3) 0.1126(2) 0.0783(9) Uani d . 1 . .
H H36 0.0713 0.2714 0.0515 0.094 Uiso calc R 1 . .
C C37 0.1466(3) 0.3373(3) 0.1306(2) 0.0781(9) Uani d . 1 . .
H H37 0.1887 0.3812 0.0818 0.094 Uiso calc R 1 . .
C C38 -0.0400(5) 0.1100(4) 0.0814(3) 0.1248(17) Uani d . 1 . .
H H38A -0.0841 0.1719 0.0454 0.187 Uiso calc R 1 . .
H H38B -0.0717 0.0439 0.0850 0.187 Uiso calc R 1 . .
H H38C 0.0448 0.0972 0.0521 0.187 Uiso calc R 1 . .
C C39 0.4370(5) 0.4412(4) 0.2681(5) 0.1387(19) Uani d . 1 . .
H H39A 0.4898 0.4463 0.3083 0.166 Uiso calc R 1 . .
H H39B 0.4363 0.3626 0.2704 0.166 Uiso calc R 1 . .
C C40 0.4816(4) 0.4881(4) 0.1756(5) 0.1389(19) Uani d D 1 . .
H H40A 0.4737 0.5671 0.1781 0.167 Uiso calc PR 0.61 C 1
H H40B 0.4220 0.4841 0.1407 0.167 Uiso calc PR 0.61 C 1
H H40C 0.4748 0.5685 0.1698 0.167 Uiso d PR 0.39 C 2
H H40D 0.4417 0.4716 0.1310 0.167 Uiso d PR 0.39 C 2
C C41 0.6105(11) 0.4531(16) 0.1097(10) 0.266(13) Uani d PD 0.61 D 1
H H41A 0.6056 0.4016 0.0701 0.319 Uiso calc PR 0.61 D 1
H H41B 0.6361 0.5188 0.0703 0.319 Uiso calc PR 0.61 D 1
C C42 0.6979(10) 0.3988(19) 0.1703(12) 0.284(11) Uani d PD 0.61 D 1
H H42A 0.7216 0.4550 0.1942 0.427 Uiso calc PR 0.61 D 1
H H42B 0.7687 0.3562 0.1350 0.427 Uiso calc PR 0.61 D 1
H H42C 0.6605 0.3497 0.2212 0.427 Uiso calc PR 0.61 D 1
C C20' 0.2534(19) 0.9186(14) 0.5406(7) 0.208(14) Uani d PD 0.40 B 2
H H20C 0.2578 0.9900 0.5557 0.250 Uiso calc PR 0.40 B 2
H H20D 0.1686 0.9167 0.5446 0.250 Uiso calc PR 0.40 B 2
C C21' 0.3110(14) 0.8215(16) 0.6063(8) 0.170(7) Uani d PD 0.40 B 2
H H21D 0.3036 0.7518 0.5914 0.255 Uiso calc PR 0.40 B 2
H H21E 0.2700 0.8287 0.6694 0.255 Uiso calc PR 0.40 B 2
H H21F 0.3957 0.8229 0.5992 0.255 Uiso calc PR 0.40 B 2
C C41' 0.6174(7) 0.4221(14) 0.1683(10) 0.131(6) Uani d PD 0.39 D 2
H H41C 0.6526 0.4362 0.2167 0.157 Uiso calc PR 0.39 D 2
H H41D 0.6214 0.3421 0.1743 0.157 Uiso calc PR 0.39 D 2
C C42' 0.6838(12) 0.4652(15) 0.0738(11) 0.174(8) Uani d PD 0.39 D 2
H H42D 0.6476 0.4508 0.0268 0.261 Uiso calc PR 0.39 D 2
H H42E 0.7680 0.4279 0.0651 0.261 Uiso calc PR 0.39 D 2
H H42F 0.6785 0.5445 0.0689 0.261 Uiso calc PR 0.39 D 2
N N1 0.3984(2) 1.1397(2) 0.0256(2) 0.0718(7) Uani d . 1 . .
N N2 0.4667(3) 1.2151(2) 0.0314(3) 0.0924(9) Uani d . 1 . .
N N3 0.4686(3) 1.2126(2) 0.1183(3) 0.0922(9) Uani d . 1 . .
N N4 0.2861(2) 1.0120(2) 0.13914(17) 0.0651(6) Uani d . 1 . .
N N5 0.2979(3) 1.0252(2) 0.29391(19) 0.0853(8) Uani d . 1 . .
N N6 -0.0203(2) 0.64224(19) 0.42687(15) 0.0627(6) Uani d . 1 . .
N N7 0.0072(3) 0.7202(2) 0.46881(18) 0.0786(8) Uani d . 1 . .
N N8 0.1237(3) 0.7147(2) 0.44767(18) 0.0818(8) Uani d . 1 . .
N N9 0.0976(2) 0.50531(19) 0.32598(16) 0.0607(6) Uani d . 1 . .
N N10 0.3093(2) 0.5042(2) 0.3012(2) 0.0888(9) Uani d . 1 . .
O O1 0.4041(3) 1.1411(2) 0.3284(2) 0.1146(9) Uani d . 1 . .
O O2 0.1887(2) 0.9109(2) 0.26967(15) 0.0907(7) Uani d . 1 . .
O O3 0.3883(2) 0.6278(2) 0.3538(2) 0.1099(9) Uani d . 1 . .
O O4 0.2423(2) 0.3919(2) 0.23281(19) 0.0926(7) Uani d . 1 . .
O O5 0.0382(2) 0.6299(2) 0.09702(18) 0.0975(8) Uani d . 1 . .
O O6 -0.0535(2) 0.1350(2) 0.17288(18) 0.0985(8) Uani d . 1 . .

loop_
_atom_site_aniso_label
_atom_site_aniso_U_11
_atom_site_aniso_U_22
_atom_site_aniso_U_33
_atom_site_aniso_U_12
_atom_site_aniso_U_13
_atom_site_aniso_U_23
C1 0.0525(16) 0.0621(19) 0.080(2) -0.0022(14) -0.0041(14) 0.0059(16)
C2 0.083(2) 0.082(2) 0.095(3) -0.0164(19) -0.0054(19) 0.016(2)
C3 0.103(3) 0.118(4) 0.089(3) -0.017(3) -0.004(2) 0.031(3)
C4 0.088(3) 0.134(4) 0.071(2) -0.006(3) -0.0051(19) 0.006(2)
C5 0.086(2) 0.104(3) 0.075(2) -0.012(2) -0.0074(18) -0.008(2)
C6 0.069(2) 0.080(2) 0.072(2) -0.0116(17) -0.0004(15) 0.0038(17)
C7 0.0537(16) 0.0508(16) 0.079(2) -0.0017(13) -0.0093(14) -0.0045(15)
C8 0.0682(19) 0.0572(18) 0.096(2) -0.0068(15) -0.0154(17) -0.0129(17)
C9 0.092(2) 0.073(2) 0.098(3) -0.0042(19) -0.031(2) -0.026(2)
C10 0.0747(19) 0.0667(19) 0.070(2) -0.0118(16) -0.0160(15) -0.0097(16)
C11 0.085(2) 0.0651(18) 0.0525(16) -0.0167(17) -0.0152(15) 0.0094(14)
C12 0.072(2) 0.071(2) 0.0683(19) -0.0076(16) -0.0023(15) 0.0062(16)
C13 0.0637(19) 0.084(2) 0.075(2) -0.0144(17) -0.0173(16) 0.0143(18)
C14 0.072(2) 0.074(2) 0.0682(19) -0.0107(17) -0.0227(16) 0.0077(16)
C15 0.074(2) 0.084(2) 0.078(2) -0.0077(18) -0.0110(16) -0.0093(18)
C16 0.0640(19) 0.080(2) 0.082(2) -0.0157(17) -0.0182(16) 0.0023(18)
C17 0.113(3) 0.139(4) 0.100(3) -0.057(3) -0.036(2) 0.002(3)
C18 0.135(4) 0.123(4) 0.108(3) -0.033(3) -0.042(3) -0.021(3)
C19 0.124(4) 0.139(4) 0.119(4) -0.041(3) -0.033(3) -0.011(3)
C20 0.171(8) 0.147(10) 0.065(5) -0.097(7) -0.039(5) 0.034(5)
C21 0.197(9) 0.137(8) 0.071(5) -0.052(7) -0.016(5) -0.029(5)
C22 0.082(2) 0.0595(17) 0.0467(14) -0.0145(15) -0.0234(13) 0.0009(13)
C23 0.081(2) 0.075(2) 0.0632(18) -0.0214(17) -0.0150(15) -0.0092(15)
C24 0.089(2) 0.094(2) 0.073(2) -0.032(2) -0.0205(18) -0.0121(18)
C25 0.075(2) 0.116(3) 0.075(2) -0.011(2) -0.0279(18) -0.006(2)
C26 0.088(3) 0.105(3) 0.112(3) 0.010(2) -0.038(2) -0.033(2)
C27 0.104(3) 0.079(2) 0.096(3) -0.007(2) -0.040(2) -0.027(2)
C28 0.0784(19) 0.0533(16) 0.0523(15) -0.0204(15) -0.0306(14) 0.0081(13)
C29 0.090(2) 0.0656(18) 0.0599(17) -0.0326(17) -0.0351(16) 0.0073(15)
C30 0.086(2) 0.078(2) 0.097(2) -0.0317(19) -0.049(2) 0.0062(18)
C31 0.068(2) 0.0630(19) 0.097(2) -0.0120(15) -0.0364(17) -0.0077(17)
C32 0.0551(17) 0.0622(18) 0.093(2) -0.0032(14) -0.0152(15) -0.0213(17)
C33 0.087(2) 0.078(2) 0.071(2) -0.0079(18) -0.0181(17) -0.0196(17)
C34 0.086(2) 0.081(2) 0.069(2) -0.0279(18) -0.0039(16) -0.0120(17)
C35 0.0668(18) 0.0706(19) 0.073(2) -0.0176(15) -0.0114(15) -0.0085(16)
C36 0.089(2) 0.083(2) 0.0656(19) -0.0233(19) -0.0201(16) -0.0038(17)
C37 0.076(2) 0.074(2) 0.080(2) -0.0204(17) -0.0094(16) -0.0014(17)
C38 0.166(5) 0.150(4) 0.093(3) -0.082(4) -0.041(3) -0.017(3)
C39 0.111(4) 0.105(4) 0.219(7) -0.035(3) -0.059(4) -0.020(4)
C40 0.109(4) 0.106(4) 0.202(6) -0.027(3) -0.032(4) -0.015(4)
C41 0.162(15) 0.182(13) 0.32(3) 0.038(11) 0.090(15) 0.014(17)
C42 0.108(9) 0.44(3) 0.254(19) 0.042(14) -0.034(11) -0.048(19)
C20' 0.41(4) 0.164(19) 0.071(10) -0.15(2) -0.052(14) 0.041(11)
C21' 0.121(11) 0.22(2) 0.132(13) -0.017(12) 0.003(9) 0.008(13)
C41' 0.044(6) 0.194(18) 0.154(13) -0.035(8) -0.026(7) -0.002(11)
C42' 0.100(11) 0.192(16) 0.205(18) -0.034(11) 0.076(12) -0.095(15)
N1 0.0600(15) 0.0578(15) 0.0877(19) -0.0113(12) -0.0045(13) -0.0002(13)
N2 0.082(2) 0.0746(19) 0.115(3) -0.0258(16) -0.0075(17) -0.0036(18)
N3 0.085(2) 0.0727(19) 0.121(3) -0.0197(16) -0.0201(18) -0.0163(18)
N4 0.0657(15) 0.0622(15) 0.0607(15) -0.0086(12) -0.0096(11) -0.0021(11)
N5 0.102(2) 0.0855(19) 0.0711(18) -0.0220(17) -0.0203(15) -0.0098(15)
N6 0.0871(18) 0.0588(14) 0.0496(13) -0.0233(13) -0.0235(12) -0.0023(11)
N7 0.111(2) 0.0760(17) 0.0627(15) -0.0389(16) -0.0237(15) -0.0095(13)
N8 0.117(2) 0.0825(19) 0.0650(16) -0.0486(18) -0.0337(15) -0.0017(14)
N9 0.0634(15) 0.0572(14) 0.0666(14) -0.0112(11) -0.0280(11) -0.0040(11)
N10 0.0599(16) 0.0815(19) 0.134(3) -0.0122(14) -0.0391(16) -0.0159(18)
O1 0.144(3) 0.103(2) 0.114(2) -0.0306(18) -0.0407(18) -0.0324(17)
O2 0.1180(19) 0.0982(17) 0.0616(13) -0.0480(16) -0.0136(12) 0.0013(12)
O3 0.0943(18) 0.114(2) 0.147(2) -0.0462(16) -0.0537(17) -0.0124(18)
O4 0.0615(13) 0.0880(16) 0.138(2) -0.0121(12) -0.0179(13) -0.0449(16)
O5 0.0979(18) 0.1090(19) 0.0956(17) -0.0366(15) -0.0251(14) -0.0123(15)
O6 0.1103(19) 0.1090(19) 0.0899(17) -0.0546(16) -0.0113(14) -0.0179(14)

loop_
_atom_type_symbol
_atom_type_description
_atom_type_scat_dispersion_real
_atom_type_scat_dispersion_imag
_atom_type_scat_source
C C 0.0033 0.0016 'International Tables Vol C Tables 4.2.6.8 and 6.1.1.4'
H H 0.0000 0.0000 'International Tables Vol C Tables 4.2.6.8 and 6.1.1.4'
N N 0.0061 0.0033 'International Tables Vol C Tables 4.2.6.8 and 6.1.1.4'
O O 0.0106 0.0060 'International Tables Vol C Tables 4.2.6.8 and 6.1.1.4'

loop_
_geom_angle_atom_site_label_1
_geom_angle_atom_site_label_2
_geom_angle_atom_site_label_3
_geom_angle_site_symmetry_1
_geom_angle_site_symmetry_3
_geom_angle
_geom_angle_publ_flag
C6 C1 C2 . . 119.8(4) ?
C6 C1 N1 . . 121.5(3) ?
C2 C1 N1 . . 118.8(3) ?
C3 C2 C1 . . 119.6(4) ?
C3 C2 H2 . . 120.2 ?
C1 C2 H2 . . 120.2 ?
C4 C3 C2 . . 121.2(4) ?
C4 C3 H3 . . 119.4 ?
C2 C3 H3 . . 119.4 ?
C3 C4 C5 . . 119.4(4) ?
C3 C4 H4 . . 120.3 ?
C5 C4 H4 . . 120.3 ?
C4 C5 C6 . . 119.9(4) ?
C4 C5 H5 . . 120.1 ?
C6 C5 H5 . . 120.1 ?
C1 C6 C5 . . 120.1(3) ?
C1 C6 H6 . . 119.9 ?
C5 C6 H6 . . 119.9 ?
C8 C7 N4 . . 127.8(3) ?
C8 C7 N1 . . 105.1(3) ?
N4 C7 N1 . . 127.0(3) ?
C7 C8 N3 . . 110.2(3) ?
C7 C8 C9 . . 120.2(3) ?
N3 C8 C9 . . 129.5(3) ?
O1 C9 N5 . . 120.9(4) ?
O1 C9 C8 . . 128.0(4) ?
N5 C9 C8 . . 111.0(3) ?
N4 C10 O2 . . 121.5(3) ?
N4 C10 N5 . . 127.2(3) ?
O2 C10 N5 . . 111.3(3) ?
C12 C11 C16 . . 121.4(3) ?
C12 C11 O2 . . 116.8(3) ?
C16 C11 O2 . . 121.2(3) ?
C11 C12 C13 . . 120.2(3) ?
C11 C12 H12 . . 119.9 ?
C13 C12 H12 . . 119.9 ?
C12 C13 C14 . . 119.3(3) ?
C12 C13 H13 . . 120.3 ?
C14 C13 H13 . . 120.3 ?
O5 C14 C15 . . 115.7(3) ?
O5 C14 C13 . . 124.6(3) ?
C15 C14 C13 . . 119.7(3) ?
C14 C15 C16 . . 121.0(3) ?
C14 C15 H15 . . 119.5 ?
C16 C15 H15 . . 119.5 ?
C11 C16 C15 . . 118.3(3) ?
C11 C16 H16 . . 120.9 ?
C15 C16 H16 . . 120.9 ?
O5 C17 H17A . . 109.5 ?
O5 C17 H17B . . 109.5 ?
H17A C17 H17B . . 109.5 ?
O5 C17 H17C . . 109.5 ?
H17A C17 H17C . . 109.5 ?
H17B C17 H17C . . 109.5 ?
C19 C18 N5 . . 109.9(4) ?
C19 C18 H18A . . 109.7 ?
N5 C18 H18A . . 109.7 ?
C19 C18 H18B . . 109.7 ?
N5 C18 H18B . . 109.7 ?
H18A C18 H18B . . 108.2 ?
C18 C19 C20 . . 114.6(6) ?
C18 C19 C20' . . 89.4(7) ?
C20 C19 C20' . . 28.8(6) ?
C18 C19 H19A . . 108.6 ?
C20 C19 H19A . . 108.6 ?
C20' C19 H19A . . 106.6 ?
C18 C19 H19B . . 108.6 ?
C20 C19 H19B . . 108.6 ?
C20' C19 H19B . . 133.2 ?
H19A C19 H19B . . 107.6 ?
C18 C19 H19C . . 113.7 ?
C20 C19 H19C . . 111.4 ?
C20' C19 H19C . . 113.5 ?
H19A C19 H19C . . 9.2 ?
H19B C19 H19C . . 98.5 ?
C18 C19 H19D . . 113.7 ?
C20 C19 H19D . . 90.2 ?
C20' C19 H19D . . 114.1 ?
H19A C19 H19D . . 120.1 ?
H19B C19 H19D . . 19.2 ?
H19C C19 H19D . . 111.0 ?
C21 C20 C19 . . 107.0(6) ?
C21 C20 H20A . . 110.3 ?
C19 C20 H20A . . 110.3 ?
C21 C20 H20B . . 110.3 ?
C19 C20 H20B . . 110.3 ?
H20A C20 H20B . . 108.6 ?
C23 C22 C27 . . 119.8(3) ?
C23 C22 N6 . . 120.9(3) ?
C27 C22 N6 . . 119.3(3) ?
C22 C23 C24 . . 119.0(3) ?
C22 C23 H23 . . 120.5 ?
C24 C23 H23 . . 120.5 ?
C25 C24 C23 . . 121.0(3) ?
C25 C24 H24 . . 119.5 ?
C23 C24 H24 . . 119.5 ?
C26 C25 C24 . . 118.9(3) ?
C26 C25 H25 . . 120.5 ?
C24 C25 H25 . . 120.5 ?
C25 C26 C27 . . 121.2(4) ?
C25 C26 H26 . . 119.4 ?
C27 C26 H26 . . 119.4 ?
C26 C27 C22 . . 120.1(3) ?
C26 C27 H27 . . 119.9 ?
C22 C27 H27 . . 119.9 ?
N6 C28 N9 . . 127.6(2) ?
N6 C28 C29 . . 105.3(3) ?
N9 C28 C29 . . 127.0(3) ?
C28 C29 N8 . . 109.2(3) ?
C28 C29 C30 . . 121.0(3) ?
N8 C29 C30 . . 129.9(3) ?
O3 C30 C29 . . 129.1(4) ?
O3 C30 N10 . . 120.7(4) ?
C29 C30 N10 . . 110.2(3) ?
N9 C31 O4 . . 120.8(3) ?
N9 C31 N10 . . 127.0(3) ?
O4 C31 N10 . . 112.2(3) ?
C37 C32 C33 . . 120.5(3) ?
C37 C32 O4 . . 117.0(3) ?
C33 C32 O4 . . 122.0(3) ?
C34 C33 C32 . . 119.3(3) ?
C34 C33 H33 . . 120.3 ?
C32 C33 H33 . . 120.3 ?
C33 C34 C35 . . 121.0(3) ?
C33 C34 H34 . . 119.5 ?
C35 C34 H34 . . 119.5 ?
O6 C35 C36 . . 124.8(3) ?
O6 C35 C34 . . 116.4(3) ?
C36 C35 C34 . . 118.8(3) ?
C35 C36 C37 . . 120.5(3) ?
C35 C36 H36 . . 119.7 ?
C37 C36 H36 . . 119.7 ?
C32 C37 C36 . . 119.8(3) ?
C32 C37 H37 . . 120.1 ?
C36 C37 H37 . . 120.1 ?
O6 C38 H38A . . 109.5 ?
O6 C38 H38B . . 109.5 ?
H38A C38 H38B . . 109.5 ?
O6 C38 H38C . . 109.5 ?
H38A C38 H38C . . 109.5 ?
H38B C38 H38C . . 109.5 ?
C40 C39 N10 . . 109.1(4) ?
C40 C39 H39A . . 109.9 ?
N10 C39 H39A . . 109.9 ?
C40 C39 H39B . . 109.9 ?
N10 C39 H39B . . 109.9 ?
H39A C39 H39B . . 108.3 ?
C39 C40 C41' . . 97.0(6) ?
C39 C40 C41 . . 129.1(7) ?
C41' C40 C41 . . 33.0(6) ?
C39 C40 H40A . . 105.0 ?
C41' C40 H40A . . 112.3 ?
C41 C40 H40A . . 105.0 ?
C39 C40 H40B . . 105.0 ?
C41' C40 H40B . . 128.6 ?
C41 C40 H40B . . 105.0 ?
H40A C40 H40B . . 105.9 ?
C39 C40 H40C . . 111.7 ?
C41' C40 H40C . . 112.5 ?
C41 C40 H40C . . 101.3 ?
H40A C40 H40C . . 7.0 ?
H40B C40 H40C . . 101.4 ?
C39 C40 H40D . . 112.6 ?
C41' C40 H40D . . 112.7 ?
C41 C40 H40D . . 89.7 ?
H40A C40 H40D . . 115.4 ?
H40B C40 H40D . . 16.0 ?
H40C C40 H40D . . 109.8 ?
C42 C41 C40 . . 107.2(9) ?
C42 C41 H41A . . 110.3 ?
C40 C41 H41A . . 110.3 ?
C42 C41 H41B . . 110.3 ?
C40 C41 H41B . . 110.3 ?
H41A C41 H41B . . 108.5 ?
C21' C20' C19 . . 105.0(9) ?
C21' C20' H20C . . 110.7 ?
C19 C20' H20C . . 110.7 ?
C21' C20' H20D . . 110.7 ?
C19 C20' H20D . . 110.7 ?
H20C C20' H20D . . 108.8 ?
C20' C21' H21D . . 109.5 ?
C20' C21' H21E . . 109.5 ?
H21D C21' H21E . . 109.5 ?
C20' C21' H21F . . 109.5 ?
H21D C21' H21F . . 109.5 ?
H21E C21' H21F . . 109.5 ?
C42' C41' C40 . . 105.5(8) ?
C42' C41' H41C . . 110.6 ?
C40 C41' H41C . . 110.6 ?
C42' C41' H41D . . 110.6 ?
C40 C41' H41D . . 110.6 ?
H41C C41' H41D . . 108.8 ?
C41' C42' H42D . . 109.5 ?
C41' C42' H42E . . 109.5 ?
H42D C42' H42E . . 109.5 ?
C41' C42' H42F . . 109.5 ?
H42D C42' H42F . . 109.5 ?
H42E C42' H42F . . 109.5 ?
C7 N1 N2 . . 108.1(3) ?
C7 N1 C1 . . 132.5(3) ?
N2 N1 C1 . . 119.4(3) ?
N3 N2 N1 . . 108.7(3) ?
N2 N3 C8 . . 107.8(3) ?
C10 N4 C7 . . 111.3(3) ?
C10 N5 C9 . . 122.4(3) ?
C10 N5 C18 . . 120.5(3) ?
C9 N5 C18 . . 116.7(3) ?
C28 N6 N7 . . 108.7(2) ?
C28 N6 C22 . . 131.7(2) ?
N7 N6 C22 . . 119.5(3) ?
N8 N7 N6 . . 108.7(3) ?
N7 N8 C29 . . 108.0(2) ?
C31 N9 C28 . . 111.8(2) ?
C31 N10 C30 . . 122.8(3) ?
C31 N10 C39 . . 120.7(3) ?
C30 N10 C39 . . 116.3(3) ?
C10 O2 C11 . . 121.3(2) ?
C31 O4 C32 . . 120.4(2) ?
C14 O5 C17 . . 118.2(3) ?
C35 O6 C38 . . 117.6(3) ?

loop_
_geom_bond_atom_site_label_1
_geom_bond_atom_site_label_2
_geom_bond_site_symmetry_2
_geom_bond_distance
_geom_bond_publ_flag
C1 C6 . 1.366(4) ?
C1 C2 . 1.379(5) ?
C1 N1 . 1.422(4) ?
C2 C3 . 1.370(6) ?
C2 H2 . 0.9300 ?
C3 C4 . 1.365(6) ?
C3 H3 . 0.9300 ?
C4 C5 . 1.373(5) ?
C4 H4 . 0.9300 ?
C5 C6 . 1.390(5) ?
C5 H5 . 0.9300 ?
C6 H6 . 0.9300 ?
C7 C8 . 1.354(4) ?
C7 N4 . 1.355(4) ?
C7 N1 . 1.366(4) ?
C8 N3 . 1.360(4) ?
C8 C9 . 1.432(5) ?
C9 O1 . 1.217(4) ?
C9 N5 . 1.413(5) ?
C10 N4 . 1.301(4) ?
C10 O2 . 1.339(4) ?
C10 N5 . 1.363(4) ?
C11 C12 . 1.365(4) ?
C11 C16 . 1.368(5) ?
C11 O2 . 1.406(4) ?
C12 C13 . 1.376(5) ?
C12 H12 . 0.9300 ?
C13 C14 . 1.379(5) ?
C13 H13 . 0.9300 ?
C14 O5 . 1.374(4) ?
C14 C15 . 1.376(4) ?
C15 C16 . 1.382(5) ?
C15 H15 . 0.9300 ?
C16 H16 . 0.9300 ?
C17 O5 . 1.413(4) ?
C17 H17A . 0.9600 ?
C17 H17B . 0.9600 ?
C17 H17C . 0.9600 ?
C18 C19 . 1.454(6) ?
C18 N5 . 1.556(5) ?
C18 H18A . 0.9700 ?
C18 H18B . 0.9700 ?
C19 C20 . 1.560(7) ?
C19 C20' . 1.587(10) ?
C19 H19A . 0.9700 ?
C19 H19B . 0.9700 ?
C19 H19C . 0.9700 ?
C19 H19D . 0.9700 ?
C20 C21 . 1.486(8) ?
C20 H20A . 0.9700 ?
C20 H20B . 0.9700 ?
C21 H21A . 0.9600 ?
C21 H21B . 0.9600 ?
C21 H21C . 0.9600 ?
C22 C23 . 1.373(4) ?
C22 C27 . 1.377(5) ?
C22 N6 . 1.432(4) ?
C23 C24 . 1.387(5) ?
C23 H23 . 0.9300 ?
C24 C25 . 1.372(5) ?
C24 H24 . 0.9300 ?
C25 C26 . 1.361(5) ?
C25 H25 . 0.9300 ?
C26 C27 . 1.364(5) ?
C26 H26 . 0.9300 ?
C27 H27 . 0.9300 ?
C28 N6 . 1.354(4) ?
C28 N9 . 1.360(4) ?
C28 C29 . 1.363(4) ?
C29 N8 . 1.373(4) ?
C29 C30 . 1.422(5) ?
C30 O3 . 1.211(4) ?
C30 N10 . 1.426(4) ?
C31 N9 . 1.293(4) ?
C31 O4 . 1.339(4) ?
C31 N10 . 1.359(4) ?
C32 C37 . 1.359(5) ?
C32 C33 . 1.371(5) ?
C32 O4 . 1.407(4) ?
C33 C34 . 1.365(4) ?
C33 H33 . 0.9300 ?
C34 C35 . 1.373(4) ?
C34 H34 . 0.9300 ?
C35 O6 . 1.367(4) ?
C35 C36 . 1.371(4) ?
C36 C37 . 1.372(4) ?
C36 H36 . 0.9300 ?
C37 H37 . 0.9300 ?
C38 O6 . 1.424(5) ?
C38 H38A . 0.9600 ?
C38 H38B . 0.9600 ?
C38 H38C . 0.9600 ?
C39 C40 . 1.414(8) ?
C39 N10 . 1.510(6) ?
C39 H39A . 0.9700 ?
C39 H39B . 0.9700 ?
C40 C41' . 1.574(9) ?
C40 C41 . 1.590(9) ?
C40 H40A . 0.9700 ?
C40 H40B . 0.9700 ?
C40 H40C . 0.9700 ?
C40 H40D . 0.9700 ?
C41 C42 . 1.471(10) ?
C41 H41A . 0.9700 ?
C41 H41B . 0.9700 ?
C42 H42A . 0.9600 ?
C42 H42B . 0.9600 ?
C42 H42C . 0.9600 ?
C20' C21' . 1.525(10) ?
C20' H20C . 0.9700 ?
C20' H20D . 0.9700 ?
C21' H21D . 0.9600 ?
C21' H21E . 0.9600 ?
C21' H21F . 0.9600 ?
C41' C42' . 1.499(10) ?
C41' H41C . 0.9700 ?
C41' H41D . 0.9700 ?
C42' H42D . 0.9600 ?
C42' H42E . 0.9600 ?
C42' H42F . 0.9600 ?
N1 N2 . 1.384(4) ?
N2 N3 . 1.298(4) ?
N6 N7 . 1.379(3) ?
N7 N8 . 1.292(4) ?

loop_
_geom_torsion_atom_site_label_1
_geom_torsion_atom_site_label_2
_geom_torsion_atom_site_label_3
_geom_torsion_atom_site_label_4
_geom_torsion_site_symmetry_1
_geom_torsion_site_symmetry_2
_geom_torsion_site_symmetry_3
_geom_torsion_site_symmetry_4
_geom_torsion
_geom_torsion_publ_flag
C6 C1 C2 C3 . . . . -0.7(5) ?
N1 C1 C2 C3 . . . . 178.0(3) ?
C1 C2 C3 C4 . . . . 1.1(6) ?
C2 C3 C4 C5 . . . . -1.2(6) ?
C3 C4 C5 C6 . . . . 0.8(6) ?
C2 C1 C6 C5 . . . . 0.3(5) ?
N1 C1 C6 C5 . . . . -178.3(3) ?
C4 C5 C6 C1 . . . . -0.4(5) ?
N4 C7 C8 N3 . . . . -179.4(3) ?
N1 C7 C8 N3 . . . . -0.3(3) ?
N4 C7 C8 C9 . . . . -0.8(5) ?
N1 C7 C8 C9 . . . . 178.3(3) ?
C7 C8 C9 O1 . . . . -178.8(3) ?
N3 C8 C9 O1 . . . . -0.5(6) ?
C7 C8 C9 N5 . . . . 0.2(4) ?
N3 C8 C9 N5 . . . . 178.5(3) ?
C16 C11 C12 C13 . . . . 1.6(5) ?
O2 C11 C12 C13 . . . . -170.2(3) ?
C11 C12 C13 C14 . . . . -0.2(4) ?
C12 C13 C14 O5 . . . . 179.2(3) ?
C12 C13 C14 C15 . . . . -1.7(5) ?
O5 C14 C15 C16 . . . . -178.5(3) ?
C13 C14 C15 C16 . . . . 2.3(5) ?
C12 C11 C16 C15 . . . . -1.0(5) ?
O2 C11 C16 C15 . . . . 170.4(3) ?
C14 C15 C16 C11 . . . . -1.0(5) ?
N5 C18 C19 C20 . . . . -175.0(4) ?
N5 C18 C19 C20' . . . . 170.7(10) ?
C18 C19 C20 C21 . . . . -72.3(10) ?
C20' C19 C20 C21 . . . . -41(2) ?
C27 C22 C23 C24 . . . . 0.9(4) ?
N6 C22 C23 C24 . . . . -179.4(3) ?
C22 C23 C24 C25 . . . . -0.4(5) ?
C23 C24 C25 C26 . . . . -0.3(5) ?
C24 C25 C26 C27 . . . . 0.5(6) ?
C25 C26 C27 C22 . . . . -0.1(6) ?
C23 C22 C27 C26 . . . . -0.7(5) ?
N6 C22 C27 C26 . . . . 179.6(3) ?
N6 C28 C29 N8 . . . . 0.1(3) ?
N9 C28 C29 N8 . . . . 178.9(2) ?
N6 C28 C29 C30 . . . . 179.3(3) ?
N9 C28 C29 C30 . . . . -1.9(4) ?
C28 C29 C30 O3 . . . . 177.9(3) ?
N8 C29 C30 O3 . . . . -3.1(6) ?
C28 C29 C30 N10 . . . . -1.8(4) ?
N8 C29 C30 N10 . . . . 177.2(3) ?
C37 C32 C33 C34 . . . . 1.7(5) ?
O4 C32 C33 C34 . . . . -170.3(3) ?
C32 C33 C34 C35 . . . . 0.9(5) ?
C33 C34 C35 O6 . . . . 176.0(3) ?
C33 C34 C35 C36 . . . . -2.8(5) ?
O6 C35 C36 C37 . . . . -176.5(3) ?
C34 C35 C36 C37 . . . . 2.3(5) ?
C33 C32 C37 C36 . . . . -2.2(5) ?
O4 C32 C37 C36 . . . . 170.1(3) ?
C35 C36 C37 C32 . . . . 0.2(5) ?
N10 C39 C40 C41' . . . . 170.7(7) ?
N10 C39 C40 C41 . . . . 179.6(11) ?
C39 C40 C41 C42 . . . . -25(2) ?
C41' C40 C41 C42 . . . . -9.0(16) ?
C18 C19 C20' C21' . . . . 174.3(17) ?
C20 C19 C20' C21' . . . . 22.1(13) ?
C39 C40 C41' C42' . . . . -177.3(11) ?
C41 C40 C41' C42' . . . . 15.4(17) ?
C8 C7 N1 N2 . . . . 0.1(3) ?
N4 C7 N1 N2 . . . . 179.2(3) ?
C8 C7 N1 C1 . . . . -178.7(3) ?
N4 C7 N1 C1 . . . . 0.4(5) ?
C6 C1 N1 C7 . . . . -13.3(5) ?
C2 C1 N1 C7 . . . . 168.0(3) ?
C6 C1 N1 N2 . . . . 168.0(3) ?
C2 C1 N1 N2 . . . . -10.6(4) ?
C7 N1 N2 N3 . . . . 0.2(3) ?
C1 N1 N2 N3 . . . . 179.1(3) ?
N1 N2 N3 C8 . . . . -0.4(4) ?
C7 C8 N3 N2 . . . . 0.4(4) ?
C9 C8 N3 N2 . . . . -178.0(3) ?
O2 C10 N4 C7 . . . . 178.2(3) ?
N5 C10 N4 C7 . . . . -0.2(4) ?
C8 C7 N4 C10 . . . . 0.8(4) ?
N1 C7 N4 C10 . . . . -178.1(3) ?
N4 C10 N5 C9 . . . . -0.4(5) ?
O2 C10 N5 C9 . . . . -178.9(3) ?
N4 C10 N5 C18 . . . . 172.7(3) ?
O2 C10 N5 C18 . . . . -5.9(5) ?
O1 C9 N5 C10 . . . . 179.4(3) ?
C8 C9 N5 C10 . . . . 0.3(5) ?
O1 C9 N5 C18 . . . . 6.1(5) ?
C8 C9 N5 C18 . . . . -173.0(3) ?
C19 C18 N5 C10 . . . . 96.9(4) ?
C19 C18 N5 C9 . . . . -89.7(4) ?
N9 C28 N6 N7 . . . . -178.9(2) ?
C29 C28 N6 N7 . . . . -0.1(3) ?
N9 C28 N6 C22 . . . . -0.8(4) ?
C29 C28 N6 C22 . . . . 178.0(2) ?
C23 C22 N6 C28 . . . . 10.2(4) ?
C27 C22 N6 C28 . . . . -170.0(3) ?
C23 C22 N6 N7 . . . . -171.8(2) ?
C27 C22 N6 N7 . . . . 7.9(4) ?
C28 N6 N7 N8 . . . . 0.1(3) ?
C22 N6 N7 N8 . . . . -178.3(2) ?
N6 N7 N8 C29 . . . . 0.0(3) ?
C28 C29 N8 N7 . . . . -0.1(3) ?
C30 C29 N8 N7 . . . . -179.2(3) ?
O4 C31 N9 C28 . . . . -177.3(3) ?
N10 C31 N9 C28 . . . . 1.1(4) ?
N6 C28 N9 C31 . . . . -179.1(3) ?
C29 C28 N9 C31 . . . . 2.4(4) ?
N9 C31 N10 C30 . . . . -5.1(5) ?
O4 C31 N10 C30 . . . . 173.4(3) ?
N9 C31 N10 C39 . . . . 169.6(4) ?
O4 C31 N10 C39 . . . . -11.9(5) ?
O3 C30 N10 C31 . . . . -174.8(3) ?
C29 C30 N10 C31 . . . . 5.0(4) ?
O3 C30 N10 C39 . . . . 10.3(5) ?
C29 C30 N10 C39 . . . . -169.9(4) ?
C40 C39 N10 C31 . . . . 91.3(5) ?
C40 C39 N10 C30 . . . . -93.7(5) ?
N4 C10 O2 C11 . . . . 8.4(5) ?
N5 C10 O2 C11 . . . . -173.0(3) ?
C12 C11 O2 C10 . . . . -132.0(3) ?
C16 C11 O2 C10 . . . . 56.2(4) ?
N9 C31 O4 C32 . . . . -7.8(5) ?
N10 C31 O4 C32 . . . . 173.6(3) ?
C37 C32 O4 C31 . . . . 128.2(3) ?
C33 C32 O4 C31 . . . . -59.6(4) ?
C15 C14 O5 C17 . . . . 166.1(3) ?
C13 C14 O5 C17 . . . . -14.8(5) ?
C36 C35 O6 C38 . . . . 11.9(5) ?
C34 C35 O6 C38 . . . . -166.9(4) ?
